data_4003103
loop_
_publ_author_name
'Aulakh, Darpandeep'
'Islamoglu, Timur'
'Bagundes, Veronica F.'
'Varghese, Juby R.'
'Duell, Kyle'
'Joy, Monu'
'Teat, Simon J.'
'Farha, Omar K.'
'Wriedt, Mario'

_publ_section_title
;
 Rational Design of Pore Size and Functionality in a Series of
 Isoreticular Zwitterionic Metal--Organic Frameworks
;
_journal_issue 22
_journal_name_full 'Chemistry of Materials'
_journal_page_first 8332
_journal_paper_doi 10.1021/acs.chemmater.8b03885
_journal_volume 30
_journal_year 2018
_chemical_formula_sum 'C60 H12 Co3 F N6 O15'
_chemical_formula_weight 1252.55
_space_group_crystal_system cubic
_space_group_IT_number 217
_space_group_name_Hall 'I -4 2 3'
_space_group_name_H-M_alt 'I -4 3 m'
_atom_sites_solution_hydrogens geom
_audit_creation_method SHELXL-2018/3
_cell_angle_alpha 90
_cell_angle_beta 90
_cell_angle_gamma 90
_cell_formula_units_Z 8
_cell_length_a 32.3227(11)
_cell_length_b 32.3227(11)
_cell_length_c 32.3227(11)
_cell_measurement_reflns_used 5105
_cell_measurement_temperature 170(2)
_cell_measurement_theta_max 24.70
_cell_measurement_theta_min 2.36
_cell_volume 33769(2)
_computing_cell_refinement 'Bruker SAINT'
_computing_data_collection 'Bruker APEX2'
_computing_data_reduction 'Bruker SAINT'
_computing_molecular_graphics 'Bruker SHELXTL'
_computing_publication_material 'Bruker SHELXTL'
_computing_structure_refinement 'SHELXL-2017/1 (Sheldrick, 2017)'
_computing_structure_solution 'SHELXT 2014/5 (Sheldrick, 2014)'
_diffrn_ambient_temperature 170(2)
_diffrn_measured_fraction_theta_full 0.999
_diffrn_measured_fraction_theta_max 0.999
_diffrn_measurement_device_type 'Bruker APEX-II CCD'
_diffrn_measurement_method '\w and \f scan'
_diffrn_radiation_type MoK\a
_diffrn_radiation_wavelength 0.71073
_diffrn_reflns_av_R_equivalents 0.0996
_diffrn_reflns_av_unetI/netI 0.0803
_diffrn_reflns_Laue_measured_fraction_full 0.999
_diffrn_reflns_Laue_measured_fraction_max 0.999
_diffrn_reflns_limit_h_max 20
_diffrn_reflns_limit_h_min -38
_diffrn_reflns_limit_k_max 29
_diffrn_reflns_limit_k_min -30
_diffrn_reflns_limit_l_max 26
_diffrn_reflns_limit_l_min -36
_diffrn_reflns_number 32882
_diffrn_reflns_point_group_measured_fraction_full 0.998
_diffrn_reflns_point_group_measured_fraction_max 0.998
_diffrn_reflns_theta_full 24.985
_diffrn_reflns_theta_max 24.985
_diffrn_reflns_theta_min 1.543
_diffrn_source 'Sealed tube'
_exptl_absorpt_coefficient_mu 0.317
_exptl_absorpt_correction_T_max 0.7457
_exptl_absorpt_correction_T_min 0.6731
_exptl_absorpt_correction_type multi-scan
_exptl_absorpt_process_details 'SADABS (Bruer, 1999)'
_exptl_crystal_colour colourless
_exptl_crystal_density_diffrn 0.493
_exptl_crystal_description block
_exptl_crystal_F_000 4992
_refine_diff_density_max 0.231
_refine_diff_density_min -0.215
_refine_diff_density_rms 0.027
_refine_ls_abs_structure_details
;
 Refined as an inversion twin.
;
_refine_ls_abs_structure_Flack 0.09(3)
_refine_ls_extinction_coef 0.00039(5)
_refine_ls_extinction_expression Fc^*^=kFc[1+0.001xFc^2^\l^3^/sin(2\q)]^-1/4^
_refine_ls_extinction_method 'SHELXL-2018/3 (Sheldrick 2018)'
_refine_ls_goodness_of_fit_ref 0.978
_refine_ls_hydrogen_treatment constr
_refine_ls_matrix_type full
_refine_ls_number_parameters 176
_refine_ls_number_reflns 5367
_refine_ls_number_restraints 44
_refine_ls_restrained_S_all 0.984
_refine_ls_R_factor_all 0.0684
_refine_ls_R_factor_gt 0.0420
_refine_ls_shift/su_max 0.004
_refine_ls_shift/su_mean 0.000
_refine_ls_structure_factor_coef Fsqd
_refine_ls_weighting_details 'w=1/[\s^2^(Fo^2^)+(0.0417P)^2^] where P=(Fo^2^+2Fc^2^)/3'
_refine_ls_weighting_scheme calc
_refine_ls_wR_factor_gt 0.0831
_refine_ls_wR_factor_ref 0.0905
_reflns_Friedel_coverage 0.888
_reflns_Friedel_fraction_full 0.996
_reflns_Friedel_fraction_max 0.996
_reflns_number_gt 4038
_reflns_number_total 5367
_reflns_threshold_expression 'I > 2\s(I)'
_cod_data_source_file cm8b03885_si_008.cif
_cod_data_source_block shelx
_cod_original_cell_volume 33769(3)
_cod_database_code 4003103
_shelx_shelxl_version_number 2018/3
_shelx_space_group_comment
;
The symmetry employed for this shelxl refinement is uniquely defined
by the following loop, which should always be used as a source of
symmetry information in preference to the above space-group names.
They are only intended as comments.
;
_shelx_estimated_absorpt_t_min 0.61
_shelx_estimated_absorpt_t_max 0.69

loop_
_space_group_symop_operation_xyz
'x, y, z'
'-x, -y, z'
'-x, y, -z'
'x, -y, -z'
'z, x, y'
'z, -x, -y'
'-z, -x, y'
'-z, x, -y'
'y, z, x'
'-y, z, -x'
'y, -z, -x'
'-y, -z, x'
'y, x, z'
'-y, -x, z'
'y, -x, -z'
'-y, x, -z'
'x, z, y'
'-x, z, -y'
'-x, -z, y'
'x, -z, -y'
'z, y, x'
'z, -y, -x'
'-z, y, -x'
'-z, -y, x'
'x+1/2, y+1/2, z+1/2'
'-x+1/2, -y+1/2, z+1/2'
'-x+1/2, y+1/2, -z+1/2'
'x+1/2, -y+1/2, -z+1/2'
'z+1/2, x+1/2, y+1/2'
'z+1/2, -x+1/2, -y+1/2'
'-z+1/2, -x+1/2, y+1/2'
'-z+1/2, x+1/2, -y+1/2'
'y+1/2, z+1/2, x+1/2'
'-y+1/2, z+1/2, -x+1/2'
'y+1/2, -z+1/2, -x+1/2'
'-y+1/2, -z+1/2, x+1/2'
'y+1/2, x+1/2, z+1/2'
'-y+1/2, -x+1/2, z+1/2'
'y+1/2, -x+1/2, -z+1/2'
'-y+1/2, x+1/2, -z+1/2'
'x+1/2, z+1/2, y+1/2'
'-x+1/2, z+1/2, -y+1/2'
'-x+1/2, -z+1/2, y+1/2'
'x+1/2, -z+1/2, -y+1/2'
'z+1/2, y+1/2, x+1/2'
'z+1/2, -y+1/2, -x+1/2'
'-z+1/2, y+1/2, -x+1/2'
'-z+1/2, -y+1/2, x+1/2'

loop_
_atom_site_label
_atom_site_type_symbol
_atom_site_fract_x
_atom_site_fract_y
_atom_site_fract_z
_atom_site_U_iso_or_equiv
_atom_site_adp_type
_atom_site_occupancy
_atom_site_site_symmetry_order
_atom_site_calc_flag
_atom_site_refinement_flags_posn
_atom_site_refinement_flags_adp
_atom_site_refinement_flags_occupancy
_atom_site_disorder_assembly
_atom_site_disorder_group
C1 C -1.27096(16) -1.36444(12) -0.63556(12) 0.0389(13) Uani 1 2 d S T P A .
C2 C -1.23259(17) -1.34556(16) -0.65444(16) 0.0687(19) Uani 1 2 d S T P . .
C3 C -1.2084(5) -1.3191(5) -0.6314(7) 0.083(3) Uani 0.5 1 d . . P A 1
H3 H -1.214866 -1.312868 -0.603385 0.099 Uiso 0.5 1 calc R U P A 1
C4 C -1.1742(5) -1.3019(4) -0.6507(6) 0.083(3) Uani 0.5 1 d . . P A 1
H4 H -1.155651 -1.285477 -0.634894 0.099 Uiso 0.5 1 calc R U P A 1
C5 C -1.1664(2) -1.3078(2) -0.6922(2) 0.108(2) Uani 1 2 d DS T P . .
C6 C -1.1047(5) -1.2690(6) -0.6919(5) 0.142(3) Uani 0.5 1 d D U P . 1
C7 C -1.0681(5) -1.2570(4) -0.7102(5) 0.142(3) Uani 0.5 1 d D U P . 1
H7 H -1.042915 -1.252280 -0.692892 0.170 Uiso 0.5 1 calc R U P . 1
C8 C -1.0675(3) -1.24829(19) -0.75171(19) 0.093(3) Uani 1 2 d DS T P . .
C9 C -1.0369(2) -1.2251(2) -0.7749(2) 0.108(2) Uani 1 2 d DS T P . .
C10' C -1.0214(3) -1.2399(3) -0.8135(3) 0.062(3) Uani 0.5 1 d D . P B 2
H10' H -1.033365 -1.263536 -0.826260 0.075 Uiso 0.5 1 calc R U P B 2
C11' C -0.9897(3) -1.2199(3) -0.8316(3) 0.054(2) Uani 0.5 1 d D U P B 2
C12 C -1.43667(10) -1.33700(18) -0.56333(10) 0.0350(13) Uani 1 2 d S T P . .
C13 C -1.46960(10) -1.3360(2) -0.53040(10) 0.0537(18) Uani 1 2 d S T P C .
C14 C -1.45858(12) -1.33382(18) -0.48976(12) 0.0742(17) Uani 1 1 d . . . . .
Co1 Co -1.34323(2) -1.34323(2) -0.58002(2) 0.02297(17) Uani 1 2 d S T P . .
F1 F -1.36845(7) -1.36845(7) -0.63155(7) 0.0249(10) Uani 1 6 d S T P . .
N1 N -1.1278(5) -1.2933(4) -0.7067(4) 0.069(5) Uani 0.5 2 d DS TU P . 1
N2 N -0.97318(14) -1.18442(9) -0.81558(9) 0.0402(11) Uani 1 2 d DS T P . .
O1 O -1.28470(7) -1.34712(10) -0.60506(8) 0.0569(8) Uani 1 1 d . . . . .
O2 O -1.40042(7) -1.33724(9) -0.55162(7) 0.0528(8) Uani 1 1 d . . . . .
O3' O -1.4221(9) -1.3182(6) -0.4777(9) 0.060(5) Uani 0.25 1 d . U P C 2
C7' C -1.0981(5) -1.2284(5) -0.7289(5) 0.142(3) Uani 0.5 1 d . U P . 2
C6' C -1.1312(6) -1.2474(6) -0.7106(6) 0.142(3) Uani 0.5 1 d . U P . 2
O3 O -1.4182(9) -1.3385(6) -0.4764(9) 0.060(5) Uani 0.25 1 d . U P C 1
C11 C -1.0123(6) -1.1713(8) -0.8146(9) 0.079(11) Uani 0.25 1 d D U P . 1
N1' N -1.1416(7) -1.2805(4) -0.7195(4) 0.102(8) Uani 0.5 2 d DS TU P . 2
C3' C -1.2215(5) -1.3038(4) -0.6411(6) 0.083(3) Uani 0.5 1 d . . P A 2
C4' C -1.1848(5) -1.2838(4) -0.6597(6) 0.083(3) Uani 0.5 1 d . . P A 2
C10 C -0.9955(6) -1.2353(5) -0.7647(5) 0.140(8) Uani 0.5 2 d DS T P D 1

loop_
_atom_site_aniso_label
_atom_site_aniso_U_11
_atom_site_aniso_U_22
_atom_site_aniso_U_33
_atom_site_aniso_U_23
_atom_site_aniso_U_13
_atom_site_aniso_U_12
C1 0.029(3) 0.044(2) 0.044(2) -0.005(3) 0.0113(18) -0.0113(18)
C2 0.050(4) 0.078(3) 0.078(3) -0.027(5) 0.039(3) -0.039(3)
C3 0.081(8) 0.068(8) 0.099(8) -0.015(7) 0.026(5) -0.013(5)
C4 0.081(8) 0.068(8) 0.099(8) -0.015(7) 0.026(5) -0.013(5)
C5 0.059(4) 0.132(3) 0.132(3) -0.038(5) 0.053(3) -0.053(3)
C6 0.121(9) 0.145(8) 0.159(8) -0.001(6) 0.031(6) -0.017(6)
C7 0.121(9) 0.145(8) 0.159(8) -0.001(6) 0.031(6) -0.017(6)
C8 0.100(7) 0.090(4) 0.090(4) 0.001(5) 0.013(4) -0.013(4)
C9 0.059(4) 0.132(3) 0.132(3) -0.038(5) 0.053(3) -0.053(3)
C10' 0.056(6) 0.055(6) 0.075(7) -0.017(5) 0.009(5) -0.023(5)
C11' 0.057(6) 0.041(5) 0.063(6) -0.006(5) 0.001(5) -0.004(5)
C12 0.0228(16) 0.060(4) 0.0228(16) -0.0040(19) 0.005(2) 0.0040(19)
C13 0.0269(18) 0.107(5) 0.0269(18) 0.003(2) 0.014(2) -0.003(2)
C14 0.029(2) 0.159(5) 0.034(2) -0.013(3) 0.0071(19) -0.020(3)
Co1 0.0235(2) 0.0235(2) 0.0218(3) 0.0020(2) 0.0020(2) -0.0036(3)
F1 0.0249(10) 0.0249(10) 0.0249(10) 0.0028(12) 0.0028(12) -0.0028(12)
N1 0.065(12) 0.071(7) 0.071(7) 0.004(9) 0.005(6) -0.005(6)
N2 0.033(3) 0.0436(18) 0.0436(18) 0.009(2) 0.0069(16) -0.0069(16)
O1 0.0312(14) 0.087(2) 0.0526(16) -0.0264(17) 0.0142(13) -0.0232(15)
O2 0.0326(15) 0.093(2) 0.0327(14) -0.0126(16) 0.0094(12) -0.0002(15)
O3' 0.038(6) 0.094(16) 0.047(4) -0.015(14) 0.005(4) 0.022(13)
C7' 0.121(9) 0.145(8) 0.159(8) -0.001(6) 0.031(6) -0.017(6)
C6' 0.121(9) 0.145(8) 0.159(8) -0.001(6) 0.031(6) -0.017(6)
O3 0.038(6) 0.094(16) 0.047(4) -0.015(14) 0.005(4) 0.022(13)
C11 0.097(14) 0.056(18) 0.08(2) 0.012(19) 0.007(13) -0.003(11)
N1' 0.085(16) 0.110(11) 0.110(11) 0.033(12) 0.019(8) -0.019(8)
C3' 0.081(8) 0.068(8) 0.099(8) -0.015(7) 0.026(5) -0.013(5)
C4' 0.081(8) 0.068(8) 0.099(8) -0.015(7) 0.026(5) -0.013(5)
C10 0.138(19) 0.140(12) 0.140(12) 0.009(15) -0.004(11) 0.004(11)

loop_
_atom_type_symbol
_atom_type_description
_atom_type_scat_dispersion_real
_atom_type_scat_dispersion_imag
_atom_type_scat_source
C C 0.0033 0.0016 'International Tables Vol C Tables 4.2.6.8 and 6.1.1.4'
H H 0.0000 0.0000 'International Tables Vol C Tables 4.2.6.8 and 6.1.1.4'
Co Co 0.3494 0.9721 'International Tables Vol C Tables 4.2.6.8 and 6.1.1.4'
F F 0.0171 0.0103 'International Tables Vol C Tables 4.2.6.8 and 6.1.1.4'
N N 0.0061 0.0033 'International Tables Vol C Tables 4.2.6.8 and 6.1.1.4'
O O 0.0106 0.0060 'International Tables Vol C Tables 4.2.6.8 and 6.1.1.4'

loop_
_geom_angle_atom_site_label_1
_geom_angle_atom_site_label_2
_geom_angle_atom_site_label_3
_geom_angle
_geom_angle_site_symmetry_1
_geom_angle_site_symmetry_3
O1 C1 O1 127.7(5) . 20_533
O1 C1 C2 116.1(2) . .
O1 C1 C2 116.2(2) 20_533 .
C3 C2 C3 110.5(16) 20_533 .
C3 C2 C3' 29.3(8) 20_533 20_533
C3 C2 C3' 123.0(6) . 20_533
C3' C2 C3' 119.1(16) . 20_533
C3 C2 C1 119.9(9) 20_533 .
C3 C2 C1 119.9(9) . .
C3' C2 C1 117.0(8) . .
C3' C2 C1 117.0(8) 20_533 .
C2 C3 C4 117.2(13) . .
C5 C4 C3 122.0(12) . .
C4 C5 C4 103.7(13) 20_533 .
C4 C5 N1 116.0(9) 20_533 .
C4 C5 N1 116.0(9) . .
C4 C5 C4' 30.3(7) 20_533 20_533
C4 C5 C4' 123.5(8) . 20_533
N1 C5 C4' 115.5(7) . 20_533
C4' C5 C4' 128.2(15) . 20_533
C4' C5 N1' 109.7(8) . .
C4' C5 N1' 109.7(8) 20_533 .
N1 C6 C7 123.7(17) . .
N1 C6 C6 41.1(10) . 20_533
C7 C6 C6 84.0(10) . 20_533
C8 C7 C6 119.4(15) . .
C8 C7 C7 56.9(7) . 20_533
C6 C7 C7 96.0(10) . 20_533
C7 C8 C7 66.3(13) . 20_533
C7 C8 C7' 109.4(12) . 20_533
C7 C8 C7' 64.3(9) 20_533 20_533
C7' C8 C7' 89.0(15) . 20_533
C7 C8 C9 128.5(9) . .
C7 C8 C9 128.5(9) 20_533 .
C7' C8 C9 121.4(9) . .
C7' C8 C9 121.4(9) 20_533 .
C10 C9 C10' 78.1(6) . 20_533
C10' C9 C10' 117.6(9) . 20_533
C10 C9 C8 113.8(13) . .
C10' C9 C8 121.2(4) . .
C10' C9 C8 121.2(4) 20_533 .
C11' C10' C9 119.1(8) . .
C10' C11' N2 122.5(8) . .
O2 C12 O2 125.8(4) 23_353 .
O2 C12 C13 117.1(2) 23_353 .
O2 C12 C13 117.1(2) . .
C14 C13 C14 120.1(5) 23_353 .
C14 C13 C12 119.9(2) 23_353 .
C14 C13 C12 119.9(2) . .
O3' C14 C13 122.0(14) . .
C13 C14 O3 122.8(13) . .
C13 C14 C14 119.8(2) . 21_456
O3 C14 C14 116.5(13) . 21_456
F1 Co1 O1 91.26(11) . 13
F1 Co1 O1 91.26(11) . .
O1 Co1 O1 87.58(18) 13 .
F1 Co1 O2 92.45(11) . .
O1 Co1 O2 91.93(12) 13 .
O1 Co1 O2 176.27(11) . .
F1 Co1 O2 92.45(11) . 13
O1 Co1 O2 176.27(11) 13 13
O1 Co1 O2 91.94(12) . 13
O2 Co1 O2 88.31(17) . 13
F1 Co1 N2 178.38(18) . 34_243
O1 Co1 N2 87.57(12) 13 34_243
O1 Co1 N2 87.57(12) . 34_243
O2 Co1 N2 88.71(11) . 34_243
O2 Co1 N2 88.71(11) 13 34_243
Co1 F1 Co1 119.990(4) . 11_533
Co1 F1 Co1 119.990(4) . 8_353
Co1 F1 Co1 119.990(4) 11_533 8_353
C6 N1 C6 98(2) 20_533 .
C6 N1 C5 130.1(11) 20_533 .
C6 N1 C5 130.1(11) . .
C11 N2 C11 28(3) 20_533 .
C11 N2 C11' 84.5(14) 20_533 20_533
C11 N2 C11' 59.3(13) . 20_533
C11' N2 C11' 118.8(8) 20_533 .
C11 N2 Co1 129.9(9) 20_533 31_325
C11 N2 Co1 129.9(9) . 31_325
C11' N2 Co1 120.6(4) 20_533 31_325
C11' N2 Co1 120.6(4) . 31_325
C1 O1 Co1 132.9(3) . .
C12 O2 Co1 135.5(3) . .
C6' C7' C8 125.4(15) . .
C6' C7' C7' 89.4(11) . 20_533
C8 C7' C7' 45.5(7) . 20_533
N1' C6' C7' 122.3(19) . .
N1' C6' C6' 34.0(12) . 20_533
C7' C6' C6' 90.6(11) . 20_533
C11 C11 N2 76.1(14) 20_533 .
C6' N1' C6' 112(2) 20_533 .
C6' N1' C5 124.0(12) 20_533 .
C6' N1' C5 124.0(12) . .
C2 C3' C4' 118.7(11) . .
C5 C4' C3' 113.2(10) . .

loop_
_geom_bond_atom_site_label_1
_geom_bond_atom_site_label_2
_geom_bond_distance
_geom_bond_site_symmetry_2
C1 O1 1.218(3) .
C1 O1 1.218(3) 20_533
C1 C2 1.511(7) .
C2 C3 1.379(19) 20_533
C2 C3 1.379(19) .
C2 C3' 1.461(17) .
C2 C3' 1.461(17) 20_533
C3 C4 1.385(15) .
C4 C5 1.38(2) .
C5 N1 1.411(18) .
C5 C4' 1.435(18) .
C5 C4' 1.435(18) 20_533
C5 N1' 1.483(19) .
C6 N1 1.19(2) .
C6 C7 1.377(15) .
C6 C6 1.79(4) 20_533
C7 C8 1.372(14) .
C7 C7 1.50(3) 20_533
C8 C7' 1.391(15) .
C8 C7' 1.391(16) 20_533
C8 C9 1.449(10) .
C9 C10 1.418(18) .
C9 C10' 1.427(9) .
C9 C10' 1.427(9) 20_533
C10' C11' 1.345(11) .
C11' N2 1.368(8) .
C12 O2 1.231(3) 23_353
C12 O2 1.231(3) .
C12 C13 1.506(7) .
C13 C14 1.363(4) 23_353
C13 C14 1.363(4) .
C14 O3' 1.34(3) .
C14 O3 1.38(3) .
C14 C14 1.425(8) 21_456
Co1 F1 2.0258(6) .
Co1 O1 2.061(2) 13
Co1 O1 2.061(2) .
Co1 O2 2.073(2) .
Co1 O2 2.073(2) 13
Co1 N2 2.134(4) 34_243
N2 C11 1.335(18) 20_533
N2 C11 1.335(18) .
C7' C6' 1.37(2) .
C7' C7' 1.95(3) 20_533
C6' N1' 1.16(2) .
C6' C6' 1.92(4) 20_533
C11 C11 0.64(6) 20_533
C3' C4' 1.480(14) .

loop_
_geom_torsion_atom_site_label_1
_geom_torsion_atom_site_label_2
_geom_torsion_atom_site_label_3
_geom_torsion_atom_site_label_4
_geom_torsion
_geom_torsion_site_symmetry_1
_geom_torsion_site_symmetry_4
O1 C1 C2 C3 161.7(8) . 20_533
O1 C1 C2 C3 -19.0(11) 20_533 20_533
O1 C1 C2 C3 19.0(11) . .
O1 C1 C2 C3 -161.7(8) 20_533 .
O1 C1 C2 C3' -14.3(11) . .
O1 C1 C2 C3' 165.0(9) 20_533 .
O1 C1 C2 C3' -165.0(9) . 20_533
O1 C1 C2 C3' 14.3(11) 20_533 20_533
C3 C2 C3 C4 35.8(18) 20_533 .
C1 C2 C3 C4 -178.3(8) . .
C2 C3 C4 C5 5.6(17) . .
C3 C4 C5 C4 -43.3(19) . 20_533
C3 C4 C5 N1 -171.6(11) . .
N1 C6 C7 C8 44(3) . .
C6 C6 C7 C8 55.1(11) 20_533 .
N1 C6 C7 C7 -11(2) . 20_533
C6 C6 C7 C7 -0.007(3) 20_533 20_533
C6 C7 C8 C7 -77.0(16) . 20_533
C6 C7 C8 C9 161.8(12) . .
C7 C7 C8 C9 -121.3(13) 20_533 .
C7 C8 C9 C10 44.3(11) . .
C7 C8 C9 C10 -44.3(11) 20_533 .
C7' C8 C9 C10' -145.0(12) . .
C7' C8 C9 C10' -34.6(17) 20_533 .
C7' C8 C9 C10' 34.6(17) . 20_533
C7' C8 C9 C10' 145.0(12) 20_533 20_533
C10' C9 C10' C11' 8.1(18) 20_533 .
C8 C9 C10' C11' -172.4(9) . .
C9 C10' C11' N2 -3.9(15) . .
O2 C12 C13 C14 -2.4(9) 23_353 23_353
O2 C12 C13 C14 177.1(6) . 23_353
O2 C12 C13 C14 -177.1(6) 23_353 .
O2 C12 C13 C14 2.4(9) . .
C14 C13 C14 O3' -150.6(8) 23_353 .
C12 C13 C14 O3' 24.1(12) . .
C14 C13 C14 O3 175.6(11) 23_353 .
C12 C13 C14 O3 -9.6(14) . .
C14 C13 C14 C14 6.7(9) 23_353 21_456
C12 C13 C14 C14 -178.5(4) . 21_456
C7 C6 N1 C6 17(4) . 20_533
C7 C6 N1 C5 -178.3(16) . .
C6 C6 N1 C5 165(4) 20_533 .
C4 C5 N1 C6 19(3) 20_533 20_533
C4 C5 N1 C6 141(2) . 20_533
C4 C5 N1 C6 -141(2) 20_533 .
C4 C5 N1 C6 -19(3) . .
C10' C11' N2 C11' -0.6(16) . 20_533
C10' C11' N2 Co1 175.3(7) . 31_325
O1 C1 O1 Co1 -26.0(10) 20_533 .
C2 C1 O1 Co1 153.3(4) . .
O2 C12 O2 Co1 -6.6(10) 23_353 .
C13 C12 O2 Co1 174.0(4) . .
C7' C8 C7' C6' 44(3) 20_533 .
C9 C8 C7' C6' 171.1(16) . .
C9 C8 C7' C7' 126.8(16) . 20_533
C8 C7' C6' N1' -17(4) . .
C7' C7' C6' N1' 13(3) 20_533 .
C8 C7' C6' C6' -29.9(17) . 20_533
C7' C7' C6' C6' 0.004(3) 20_533 20_533
Co1 N2 C11 C11 102.0(12) 31_325 20_533
C7' C6' N1' C6' -24(5) . 20_533
C7' C6' N1' C5 157.7(17) . .
C6' C6' N1' C5 -179(5) 20_533 .
C4' C5 N1' C6' -162(3) . 20_533
C4' C5 N1' C6' -16(3) 20_533 20_533
C4' C5 N1' C6' 16(3) . .
C4' C5 N1' C6' 162(3) 20_533 .
C3' C2 C3' C4' -28(2) 20_533 .
C1 C2 C3' C4' -178.3(9) . .
C4' C5 C4' C3' 20(2) 20_533 .
N1' C5 C4' C3' 158.1(12) . .
C2 C3' C4' C5 5.1(17) . .
